data_4313267
loop_
_publ_author_name
'Hsin-Huang Lin'
'Sasankasekhar Mohanta'
'Chin-Jhan Lee'
'Ho-Hsiang Wei'

_publ_section_title
;
 Syntheses, Crystal Engineering, and Magnetic Property of a Dicyanamide
 Bridged Three-Dimensional Manganese(II)-Nitronyl Nitroxide Coordination
 Polymer Derived from a New Radical
;
_journal_name_full 'Inorganic Chemistry'
_journal_page_first 1584
_journal_page_last 1589
_journal_paper_doi 10.1021/ic025768u
_journal_volume 42
_journal_year 2003
_chemical_formula_sum 'C14 H14 Mn N9 O2 S'
_chemical_formula_weight 427.33
_chemical_name_systematic
; 
 ? 
;
_space_group_IT_number 19
_symmetry_cell_setting orthorhombic
_symmetry_space_group_name_Hall 'P 2ac 2ab'
_symmetry_space_group_name_H-M 'P 21 21 21'
_atom_sites_solution_hydrogens geom
_atom_sites_solution_primary direct
_atom_sites_solution_secondary difmap
_audit_creation_method SHELXL
_cell_angle_alpha 90.00
_cell_angle_beta 90.00
_cell_angle_gamma 90.00
_cell_formula_units_Z 4
_cell_length_a 11.015(2)
_cell_length_b 12.6134(14)
_cell_length_c 13.7652(9)
_cell_measurement_temperature 293(2)
_cell_volume 1912.5(4)
_computing_structure_refinement 'SHELXL-93 (Sheldrick, 1993)'
_computing_structure_solution 'SHELXS-86 (Sheldrick, 1990)'
_diffrn_ambient_temperature 293(2)
_diffrn_radiation_monochromator graphite
_diffrn_radiation_source 'fine-focus sealed tube'
_diffrn_radiation_type MoK\a
_diffrn_radiation_wavelength 0.71073
_diffrn_reflns_av_R_equivalents 0.0000
_diffrn_reflns_av_sigmaI/netI 0.0344
_diffrn_reflns_limit_h_max 13
_diffrn_reflns_limit_h_min -1
_diffrn_reflns_limit_k_max 15
_diffrn_reflns_limit_k_min -1
_diffrn_reflns_limit_l_max 16
_diffrn_reflns_limit_l_min -1
_diffrn_reflns_number 1925
_diffrn_reflns_theta_max 25.00
_diffrn_reflns_theta_min 2.19
_exptl_absorpt_coefficient_mu 0.829
_exptl_crystal_colour Green
_exptl_crystal_density_diffrn 1.484
_exptl_crystal_F_000 872
_exptl_crystal_size_max 0.38
_exptl_crystal_size_mid 0.22
_exptl_crystal_size_min 0.12
_refine_diff_density_max 0.297
_refine_diff_density_min -0.242
_refine_diff_density_rms 0.047
_refine_ls_abs_structure_details 'Flack H D (1983), Acta Cryst. A39, 876-881'
_refine_ls_abs_structure_Flack 0.00(4)
_refine_ls_extinction_coef 0.0000(9)
_refine_ls_extinction_expression Fc^*^=kFc[1+0.001xFc^2^\l^3^/sin(2\q)]^-1/4^
_refine_ls_extinction_method SHELXL
_refine_ls_goodness_of_fit_all 1.064
_refine_ls_goodness_of_fit_obs 1.062
_refine_ls_matrix_type full
_refine_ls_number_parameters 245
_refine_ls_number_reflns 1924
_refine_ls_number_restraints 0
_refine_ls_restrained_S_all 1.067
_refine_ls_restrained_S_obs 1.062
_refine_ls_R_factor_all 0.0486
_refine_ls_R_factor_obs 0.0386
_refine_ls_shift/esd_max -0.604
_refine_ls_shift/esd_mean 0.003
_refine_ls_structure_factor_coef Fsqd
_refine_ls_weighting_details 'w=1/[\s^2^(Fo^2^)+(0.0497P)^2^+0.9165P] where P=(Fo^2^+2Fc^2^)/3'
_refine_ls_weighting_scheme calc
_refine_ls_wR_factor_all 0.1046
_refine_ls_wR_factor_obs 0.0962
_reflns_number_observed 1677
_reflns_number_total 1925
_reflns_observed_criterion >2sigma(I)
_cod_data_source_file ic025768usi20021121_125629.cif
_cod_data_source_block tku1050
_cod_depositor_comments
;
The following automatic conversions were performed:

'_symmetry_cell_setting' value 'Orthorhombic' changed to
'orthorhombic' according to the built-in table from CIF Core
dictionary named 'cif_core.dic' version 2.4.1 from 2010-06-29.

Automatic conversion script
Id: cif_fix_values 1646 2011-03-28 12:23:43Z adriana 

The following automatic conversions were performed:

'_refine_ls_weighting_scheme' value 'calc
w=1/[\s^2^(Fo^2^)+(0.0497P)^2^+0.9165P] where P=(Fo^2^+2Fc^2^)/3' was
changed to 'calc'. New tag '_refine_ls_weighting_details' was
created. The value of the new tag was set to
'w=1/[\s^2^(Fo^2^)+(0.0497P)^2^+0.9165P] where P=(Fo^2^+2Fc^2^)/3'.

Automatic conversion script
Id: cif_fix_values 3143 2015-03-26 13:38:13Z robertas 
;
_cod_original_cell_volume 1912.6(4)
_cod_original_formula_sum 'C14 H14 N9 O2 S Mn'
_cod_database_code 4313267

loop_
_symmetry_equiv_pos_as_xyz
'x, y, z'
'-x+1/2, -y, z+1/2'
'-x, y+1/2, -z+1/2'
'x+1/2, -y+1/2, -z'

loop_
_atom_site_aniso_label
_atom_site_aniso_U_11
_atom_site_aniso_U_22
_atom_site_aniso_U_33
_atom_site_aniso_U_23
_atom_site_aniso_U_13
_atom_site_aniso_U_12
Mn 0.0326(3) 0.0702(5) 0.0387(3) -0.0059(4) -0.0003(3) 0.0037(4)
S 0.1090(13) 0.0475(7) 0.0850(11) 0.0115(8) 0.0295(10) 0.0216(9)
N1 0.035(2) 0.050(2) 0.044(2) 0.002(2) 0.005(2) 0.006(2)
O1 0.039(2) 0.068(2) 0.061(2) 0.019(2) 0.005(2) 0.009(2)
N3 0.051(2) 0.054(2) 0.050(2) -0.008(2) 0.007(2) -0.009(2)
O2 0.059(3) 0.092(3) 0.148(5) 0.031(4) 0.012(3) 0.036(2)
C4 0.041(2) 0.044(3) 0.039(2) -0.004(2) 0.003(2) 0.006(2)
C8 0.047(3) 0.057(3) 0.077(4) 0.015(3) 0.013(3) -0.007(3)
N2 0.042(2) 0.063(3) 0.080(3) 0.003(3) 0.009(2) 0.016(2)
C1 0.086(4) 0.057(3) 0.072(4) -0.010(3) 0.022(3) -0.025(4)
C3 0.063(3) 0.042(2) 0.038(2) -0.002(2) 0.009(2) 0.002(2)
C5 0.039(3) 0.061(3) 0.094(4) -0.016(3) -0.002(3) -0.005(3)
C6 0.166(10) 0.107(7) 0.344(19) 0.060(10) 0.194(12) 0.043(7)
C2 0.125(6) 0.050(3) 0.087(4) -0.005(3) 0.036(5) -0.017(4)
N7 0.068(3) 0.091(4) 0.079(4) -0.007(3) 0.004(3) 0.033(3)
C10 0.112(7) 0.293(16) 0.109(6) 0.105(9) 0.005(6) -0.044(10)
C7 0.324(19) 0.122(8) 0.339(21) -0.011(12) -0.276(19) 0.001(11)
C9 0.099(6) 0.047(4) 0.390(20) -0.056(7) 0.036(11) -0.014(4)
C12 0.050(3) 0.068(3) 0.042(3) 0.001(2) 0.000(3) -0.012(3)
N6 0.053(3) 0.130(5) 0.054(3) -0.001(3) -0.013(3) -0.006(3)
N5 0.072(3) 0.157(6) 0.054(3) -0.022(3) -0.021(3) 0.021(4)
C11 0.044(3) 0.067(3) 0.049(3) 0.005(3) -0.011(2) -0.012(3)
N4 0.057(3) 0.107(4) 0.051(3) -0.009(3) -0.013(2) -0.002(3)
C14 0.064(3) 0.059(3) 0.051(3) 0.001(3) 0.005(3) 0.018(3)
N9 0.060(3) 0.077(3) 0.058(3) -0.013(3) 0.013(3) 0.009(3)
N8 0.134(5) 0.131(5) 0.070(3) 0.041(4) 0.052(4) 0.088(5)
C13 0.070(3) 0.074(4) 0.054(3) 0.007(3) 0.012(3) 0.027(3)

loop_
_atom_site_label
_atom_site_type_symbol
_atom_site_fract_x
_atom_site_fract_y
_atom_site_fract_z
_atom_site_U_iso_or_equiv
_atom_site_thermal_displace_type
_atom_site_occupancy
_atom_site_calc_flag
_atom_site_refinement_flags
_atom_site_disorder_group
Mn Mn 0.02459(6) 0.93290(6) 0.62316(5) 0.0472(2) Uani 1 d . .
S S -0.2399(2) 1.23122(12) 0.60085(13) 0.0805(6) Uani 1 d . .
N1 N -0.2369(3) 0.9307(3) 0.7016(3) 0.0433(9) Uani 1 d . .
O1 O -0.1283(3) 0.8984(3) 0.7185(3) 0.0560(10) Uani 1 d . .
N3 N -0.0724(4) 1.0931(3) 0.6196(3) 0.0517(10) Uani 1 d . .
O2 O -0.4485(4) 1.1112(4) 0.6348(5) 0.100(2) Uani 1 d . .
C4 C -0.2681(4) 1.0240(4) 0.6646(3) 0.0415(10) Uani 1 d . .
C8 C -0.3432(5) 0.8624(4) 0.7274(4) 0.0605(14) Uani 1 d . .
N2 N -0.3908(4) 1.0305(4) 0.6641(4) 0.0614(12) Uani 1 d . .
C1 C -0.0194(7) 1.1835(4) 0.5871(4) 0.072(2) Uani 1 d . .
H1A H 0.0636(7) 1.1888(4) 0.5756(4) 0.086 Uiso 1 calc R .
C3 C -0.1898(5) 1.1064(4) 0.6312(4) 0.0477(11) Uani 1 d . .
C5 C -0.4502(4) 0.9299(5) 0.6967(5) 0.0647(15) Uani 1 d . .
C6 C -0.5358(10) 0.9590(8) 0.7762(11) 0.206(8) Uani 1 d . .
H6A H -0.4908(10) 0.9866(8) 0.8303(11) 0.309 Uiso 1 calc R .
H6B H -0.5801(10) 0.8972(8) 0.7962(11) 0.309 Uiso 1 calc R .
H6C H -0.5915(10) 1.0119(8) 0.7532(11) 0.309 Uiso 1 calc R .
C2 C -0.0964(7) 1.2649(5) 0.5729(5) 0.087(2) Uani 1 d . .
H2A H -0.0732(7) 1.3314(5) 0.5504(5) 0.105 Uiso 1 calc R .
N7 N 0.1039(5) 0.7776(5) 0.6409(4) 0.079(2) Uani 1 d . .
C10 C -0.3354(9) 0.8492(12) 0.8386(7) 0.171(6) Uani 1 d . .
H10A H -0.3449(9) 0.9171(12) 0.8692(7) 0.257 Uiso 1 calc R .
H10B H -0.2578(9) 0.8199(12) 0.8556(7) 0.257 Uiso 1 calc R .
H10C H -0.3986(9) 0.8024(12) 0.8602(7) 0.257 Uiso 1 calc R .
C7 C -0.5144(14) 0.8859(10) 0.6089(11) 0.262(11) Uani 1 d . .
H7A H -0.4557(14) 0.8684(10) 0.5598(11) 0.393 Uiso 1 calc R .
H7B H -0.5698(14) 0.9380(10) 0.5839(11) 0.393 Uiso 1 calc R .
H7C H -0.5585(14) 0.8233(10) 0.6269(11) 0.393 Uiso 1 calc R .
C9 C -0.3289(8) 0.7596(6) 0.6768(11) 0.178(7) Uani 1 d . .
H9A H -0.2588(8) 0.7234(6) 0.7017(11) 0.268 Uiso 1 calc R .
H9B H -0.3189(8) 0.7717(6) 0.6084(11) 0.268 Uiso 1 calc R .
H9C H -0.3998(8) 0.7169(6) 0.6875(11) 0.268 Uiso 1 calc R .
C12 C 0.2627(5) 1.0228(5) 0.9652(4) 0.0533(13) Uani 1 d . .
N6 N 0.3384(5) 1.0154(5) 1.0183(4) 0.079(2) Uani 1 d . .
N5 N 0.1644(5) 1.0364(6) 0.9154(4) 0.095(2) Uani 1 d . .
C11 C 0.1502(5) 1.0135(5) 0.8253(4) 0.0535(13) Uani 1 d . .
N4 N 0.1255(4) 0.9961(5) 0.7473(4) 0.0719(15) Uani 1 d . .
C14 C 0.3336(5) 0.6332(4) 0.5567(4) 0.0579(13) Uani 1 d . .
N9 N 0.4011(4) 0.6140(4) 0.4969(3) 0.0653(13) Uani 1 d . .
N8 N 0.2627(6) 0.6461(5) 0.6306(4) 0.112(3) Uani 1 d . .
C13 C 0.1784(6) 0.7171(5) 0.6314(4) 0.0657(15) Uani 1 d . .

loop_
_atom_type_symbol
_atom_type_description
_atom_type_scat_dispersion_real
_atom_type_scat_dispersion_imag
_atom_type_scat_source
C C 0.0033 0.0016 'International Tables Vol C Tables 4.2.6.8 and 6.1.1.4'
H H 0.0000 0.0000 'International Tables Vol C Tables 4.2.6.8 and 6.1.1.4'
N N 0.0061 0.0033 'International Tables Vol C Tables 4.2.6.8 and 6.1.1.4'
O O 0.0106 0.0060 'International Tables Vol C Tables 4.2.6.8 and 6.1.1.4'
S S 0.1246 0.1234 'International Tables Vol C Tables 4.2.6.8 and 6.1.1.4'
Mn Mn 0.3368 0.7283 'International Tables Vol C Tables 4.2.6.8 and 6.1.1.4'

loop_
_geom_angle_atom_site_label_1
_geom_angle_atom_site_label_2
_geom_angle_atom_site_label_3
_geom_angle
_geom_angle_site_symmetry_1
_geom_angle_site_symmetry_3
_geom_angle_publ_flag
N7 Mn O1 93.7(2) . . ?
N7 Mn N6 93.8(2) . 2_574 ?
O1 Mn N6 171.9(2) . 2_574 ?
N7 Mn N4 92.1(2) . . ?
O1 Mn N4 89.7(2) . . ?
N6 Mn N4 93.2(2) 2_574 . ?
N7 Mn N9 95.2(2) . 4_466 ?
O1 Mn N9 85.5(2) . 4_466 ?
N6 Mn N9 90.6(2) 2_574 4_466 ?
N4 Mn N9 171.5(2) . 4_466 ?
N7 Mn N3 173.5(2) . . ?
O1 Mn N3 80.09(14) . . ?
N6 Mn N3 92.6(2) 2_574 . ?
N4 Mn N3 86.1(2) . . ?
N9 Mn N3 86.2(2) 4_466 . ?
C2 S C3 89.2(3) . . ?
O1 N1 C4 126.2(4) . . ?
O1 N1 C8 120.2(4) . . ?
C4 N1 C8 113.5(4) . . ?
N1 O1 Mn 123.2(3) . . ?
C3 N3 C1 110.9(5) . . ?
C3 N3 Mn 124.8(3) . . ?
C1 N3 Mn 123.3(4) . . ?
N1 C4 N2 108.3(4) . . ?
N1 C4 C3 127.8(4) . . ?
N2 C4 C3 123.9(5) . . ?
C9 C8 N1 108.1(6) . . ?
C9 C8 C5 116.4(7) . . ?
N1 C8 C5 102.6(4) . . ?
C9 C8 C10 111.5(9) . . ?
N1 C8 C10 104.7(6) . . ?
C5 C8 C10 112.4(7) . . ?
O2 N2 C4 123.4(5) . . ?
O2 N2 C5 123.9(4) . . ?
C4 N2 C5 112.6(4) . . ?
C2 C1 N3 114.7(6) . . ?
N3 C3 C4 122.8(4) . . ?
N3 C3 S 113.8(4) . . ?
C4 C3 S 123.4(4) . . ?
C6 C5 N2 106.7(6) . . ?
C6 C5 C7 112.5(9) . . ?
N2 C5 C7 106.1(7) . . ?
C6 C5 C8 115.2(7) . . ?
N2 C5 C8 102.7(4) . . ?
C7 C5 C8 112.4(7) . . ?
C1 C2 S 111.5(5) . . ?
C13 N7 Mn 153.5(5) . . ?
N6 C12 N5 170.7(6) . . ?
C12 N6 Mn 157.7(6) . 2_575 ?
C11 N5 C12 125.8(6) . . ?
N4 C11 N5 172.9(7) . . ?
C11 N4 Mn 159.3(5) . . ?
N9 C14 N8 173.2(6) . . ?
C14 N9 Mn 175.9(5) . 4_566 ?
C13 N8 C14 121.9(5) . . ?
N7 C13 N8 173.8(7) . . ?

loop_
_geom_bond_atom_site_label_1
_geom_bond_atom_site_label_2
_geom_bond_distance
_geom_bond_site_symmetry_2
_geom_bond_publ_flag
Mn N7 2.159(5) . ?
Mn O1 2.179(3) . ?
Mn N6 2.188(5) 2_574 ?
Mn N4 2.189(5) . ?
Mn N9 2.221(5) 4_466 ?
Mn N3 2.286(4) . ?
S C2 1.681(8) . ?
S C3 1.720(5) . ?
N1 O1 1.284(5) . ?
N1 C4 1.328(6) . ?
N1 C8 1.496(6) . ?
N3 C3 1.314(6) . ?
N3 C1 1.357(7) . ?
O2 N2 1.266(6) . ?
C4 N2 1.354(6) . ?
C4 C3 1.426(7) . ?
C8 C9 1.480(10) . ?
C8 C5 1.515(8) . ?
C8 C10 1.542(10) . ?
N2 C5 1.496(8) . ?
C1 C2 1.347(10) . ?
C5 C6 1.490(10) . ?
C5 C7 1.506(12) . ?
N7 C13 1.128(7) . ?
C12 N6 1.113(7) . ?
C12 N5 1.293(7) . ?
N6 Mn 2.188(5) 2_575 ?
N5 C11 1.282(7) . ?
C11 N4 1.129(7) . ?
C14 N9 1.135(7) . ?
C14 N8 1.293(7) . ?
N9 Mn 2.221(5) 4_566 ?
N8 C13 1.291(7) . ?
